data_4064517
loop_
_publ_author_name
'Tanabe, Makoto'
'Jiang, Jian'
'Yamazawa, Hideto'
'Osakada, Kohtaro'
'Ohmura, Toshimichi'
'Suginome, Michinori'

_publ_section_title
;
 Dinuclear Palladium and Platinum Complexes with Bridging Silylene
 Ligands. Preparation Using (Aminosilyl)boronic Ester as the Ligand
 Precursor and Their Reactions with Alkynes
;
_journal_issue 15
_journal_name_full Organometallics
_journal_page_first 3981
_journal_paper_doi 10.1021/om200156g
_journal_volume 30
_journal_year 2011
_chemical_formula_moiety 'C36 H56 P4 Pd2 Si2 '
_chemical_formula_sum 'C36 H56 P4 Pd2 Si2'
_chemical_formula_weight 881.70
_space_group_IT_number 2
_symmetry_cell_setting triclinic
_symmetry_Int_Tables_number 2
_symmetry_space_group_name_Hall '-P 1'
_symmetry_space_group_name_H-M 'P -1'
_cell_angle_alpha 98.7843(13)
_cell_angle_beta 111.692(4)
_cell_angle_gamma 106.126(7)
_cell_formula_units_Z 1
_cell_length_a 9.609(4)
_cell_length_b 10.751(5)
_cell_length_c 11.421(5)
_cell_measurement_reflns_used 3448
_cell_measurement_temperature 113.1
_cell_measurement_theta_max 27.5
_cell_measurement_theta_min 3.7
_cell_volume 1009.2(8)
_computing_cell_refinement CrystalClear
_computing_data_collection CrystalClear
_computing_data_reduction CrystalStructure
_computing_publication_material 'CrystalStructure 3.8'
_computing_structure_refinement SHELXL
_computing_structure_solution SIR2002
_diffrn_ambient_temperature 113(2)
_diffrn_detector_area_resol_mean 29.26
_diffrn_measured_fraction_theta_full 0.957
_diffrn_measured_fraction_theta_max 0.957
_diffrn_measurement_device_type 'Rigaku Saturn'
_diffrn_measurement_method \w
_diffrn_radiation_type 'Mo K\a'
_diffrn_radiation_wavelength 0.71070
_diffrn_reflns_av_R_equivalents 0.030
_diffrn_reflns_limit_h_max 11
_diffrn_reflns_limit_h_min -12
_diffrn_reflns_limit_k_max 13
_diffrn_reflns_limit_k_min -11
_diffrn_reflns_limit_l_max 14
_diffrn_reflns_limit_l_min -14
_diffrn_reflns_number 8254
_diffrn_reflns_theta_full 27.48
_diffrn_reflns_theta_max 27.48
_exptl_absorpt_coefficient_mu 1.133
_exptl_absorpt_correction_T_max 0.844
_exptl_absorpt_correction_T_min 0.589
_exptl_absorpt_correction_type multi-scan
_exptl_absorpt_process_details 'Jacobson, R. (1998) Private communication'
_exptl_crystal_colour yellow
_exptl_crystal_density_diffrn 1.451
_exptl_crystal_density_method 'not measured'
_exptl_crystal_description prism
_exptl_crystal_F_000 452.00
_exptl_crystal_size_max 0.30
_exptl_crystal_size_mid 0.20
_exptl_crystal_size_min 0.15
_refine_diff_density_max 0.84
_refine_diff_density_min -0.52
_refine_ls_extinction_method none
_refine_ls_goodness_of_fit_ref 0.989
_refine_ls_hydrogen_treatment noref
_refine_ls_number_parameters 200
_refine_ls_number_reflns 4427
_refine_ls_R_factor_all 0.0404
_refine_ls_R_factor_gt 0.0316
_refine_ls_shift/su_max 0.0010
_refine_ls_structure_factor_coef Fsqd
_refine_ls_weighting_details 'w = 1/[\s^2^(Fo^2^)+(0.0403P)^2^+0.0000P] where P=(Fo^2^+2Fc^2^)/3'
_refine_ls_weighting_scheme calc
_refine_ls_wR_factor_gt 0.0828
_refine_ls_wR_factor_ref 0.0861
_reflns_number_gt 3408
_reflns_number_total 4427
_reflns_threshold_expression F^2^>2.0\s(F^2^)
_cod_data_source_file om200156g_si_001.cif
_cod_data_source_block '___complex2'
_cod_original_formula_sum 'C36 H56 P4 Pd2 Si2 '
_cod_database_code 4064517

loop_
_symmetry_equiv_pos_site_id
_symmetry_equiv_pos_as_xyz
1 +X,+Y,+Z
2 -X,-Y,-Z

loop_
_atom_site_label
_atom_site_type_symbol
_atom_site_fract_x
_atom_site_fract_y
_atom_site_fract_z
_atom_site_U_iso_or_equiv
_atom_site_adp_type
_atom_site_occupancy
_atom_site_symmetry_multiplicity
_atom_site_calc_flag
_atom_site_refinement_flags
Pd1 Pd 0.75667(3) 0.44993(2) 0.38113(2) 0.02172(8) Uani 1.00 1 d .
P1 P 0.56987(10) 0.24887(9) 0.21067(9) 0.0305(2) Uani 1.00 1 d .
P2 P 0.60558(10) 0.59490(9) 0.35089(9) 0.0319(2) Uani 1.00 1 d .
Si1 Si 1.02228(10) 0.61860(8) 0.50926(8) 0.01991(17) Uani 1.00 1 d .
C1 C 1.0844(3) 0.6937(3) 0.3876(3) 0.0229(6) Uani 1.00 1 d .
C2 C 1.2260(3) 0.8055(3) 0.4297(3) 0.0292(7) Uani 1.00 1 d .
C3 C 1.2734(4) 0.8572(3) 0.3408(3) 0.0363(8) Uani 1.00 1 d .
C4 C 1.1837(4) 0.7973(3) 0.2078(3) 0.0361(8) Uani 1.00 1 d .
C5 C 1.0451(4) 0.6873(3) 0.1634(3) 0.0384(8) Uani 1.00 1 d .
C6 C 0.9952(3) 0.6370(3) 0.2521(3) 0.0298(7) Uani 1.00 1 d .
C7 C 1.0191(3) 0.7536(2) 0.6339(2) 0.0205(6) Uani 1.00 1 d .
C8 C 1.0051(3) 0.7255(3) 0.7460(3) 0.0239(6) Uani 1.00 1 d .
C9 C 1.0025(3) 0.8196(3) 0.8406(3) 0.0297(7) Uani 1.00 1 d .
C10 C 1.0116(4) 0.9472(3) 0.8261(3) 0.0328(7) Uani 1.00 1 d .
C11 C 1.0243(3) 0.9785(3) 0.7178(3) 0.0289(7) Uani 1.00 1 d .
C12 C 1.0286(3) 0.8832(3) 0.6219(3) 0.0255(6) Uani 1.00 1 d .
C13 C 0.5729(6) 0.2818(4) 0.0607(4) 0.0686(14) Uani 1.00 1 d .
C14 C 0.5827(4) 0.0811(3) 0.1887(3) 0.0402(9) Uani 1.00 1 d .
C15 C 0.3573(5) 0.1921(5) 0.1717(5) 0.0865(19) Uani 1.00 1 d .
C16 C 0.5991(4) 0.6838(3) 0.4979(4) 0.0449(9) Uani 1.00 1 d .
C17 C 0.3925(4) 0.5365(4) 0.2370(4) 0.0565(12) Uani 1.00 1 d .
C18 C 0.6819(4) 0.7352(4) 0.2931(4) 0.0477(10) Uani 1.00 1 d .
H1 H 1.2910 0.8468 0.5212 0.035 Uiso 1.00 1 c R
H2 H 1.3686 0.9345 0.3721 0.044 Uiso 1.00 1 c R
H3 H 1.2178 0.8320 0.1473 0.043 Uiso 1.00 1 c R
H4 H 0.9828 0.6451 0.0716 0.046 Uiso 1.00 1 c R
H5 H 0.8976 0.5618 0.2194 0.036 Uiso 1.00 1 c R
H6 H 0.9970 0.6383 0.7567 0.029 Uiso 1.00 1 c R
H7 H 0.9944 0.7973 0.9157 0.036 Uiso 1.00 1 c R
H8 H 1.0091 1.0122 0.8908 0.039 Uiso 1.00 1 c R
H9 H 1.0306 1.0657 0.7076 0.035 Uiso 1.00 1 c R
H10 H 1.0379 0.9067 0.5476 0.031 Uiso 1.00 1 c R
H11 H 0.4913 0.3207 0.0223 0.082 Uiso 1.00 1 c R
H12 H 0.5488 0.1970 -0.0023 0.082 Uiso 1.00 1 c R
H13 H 0.6791 0.3455 0.0802 0.082 Uiso 1.00 1 c R
H14 H 0.6389 0.0711 0.1335 0.048 Uiso 1.00 1 c R
H15 H 0.4743 0.0121 0.1459 0.048 Uiso 1.00 1 c R
H16 H 0.6423 0.0704 0.2745 0.048 Uiso 1.00 1 c R
H17 H 0.3346 0.1316 0.2237 0.104 Uiso 1.00 1 c R
H18 H 0.2940 0.1435 0.0777 0.104 Uiso 1.00 1 c R
H19 H 0.3280 0.2703 0.1919 0.104 Uiso 1.00 1 c R
H20 H 0.5072 0.6284 0.5085 0.054 Uiso 1.00 1 c R
H21 H 0.5882 0.7702 0.4885 0.054 Uiso 1.00 1 c R
H22 H 0.6988 0.7007 0.5753 0.054 Uiso 1.00 1 c R
H23 H 0.3820 0.5459 0.1505 0.068 Uiso 1.00 1 c R
H24 H 0.3412 0.5908 0.2703 0.068 Uiso 1.00 1 c R
H25 H 0.3402 0.4414 0.2293 0.068 Uiso 1.00 1 c R
H26 H 0.7601 0.8130 0.3685 0.057 Uiso 1.00 1 c R
H27 H 0.5928 0.7592 0.2395 0.057 Uiso 1.00 1 c R
H28 H 0.7345 0.7087 0.2396 0.057 Uiso 1.00 1 c R

loop_
_atom_site_aniso_label
_atom_site_aniso_U_11
_atom_site_aniso_U_22
_atom_site_aniso_U_33
_atom_site_aniso_U_12
_atom_site_aniso_U_13
_atom_site_aniso_U_23
Pd1 0.02026(15) 0.01993(14) 0.02175(14) 0.00681(11) 0.00658(11) 0.00480(10)
P1 0.0223(4) 0.0302(4) 0.0275(4) 0.0068(3) 0.0053(3) -0.0028(3)
P2 0.0258(4) 0.0304(4) 0.0381(5) 0.0147(4) 0.0080(4) 0.0130(4)
Si1 0.0230(4) 0.0162(4) 0.0198(4) 0.0072(3) 0.0084(3) 0.0055(3)
C1 0.0270(16) 0.0203(15) 0.0263(16) 0.0113(13) 0.0135(13) 0.0097(13)
C2 0.0254(17) 0.0311(18) 0.0285(17) 0.0086(15) 0.0099(14) 0.0098(14)
C3 0.0322(19) 0.036(2) 0.048(2) 0.0104(16) 0.0228(17) 0.0220(18)
C4 0.043(2) 0.044(2) 0.038(2) 0.0218(18) 0.0260(17) 0.0247(18)
C5 0.052(2) 0.044(2) 0.0262(18) 0.0231(19) 0.0183(17) 0.0158(17)
C6 0.0349(19) 0.0270(17) 0.0293(17) 0.0119(15) 0.0141(15) 0.0115(14)
C7 0.0155(15) 0.0190(14) 0.0211(15) 0.0050(12) 0.0039(12) 0.0022(12)
C8 0.0229(16) 0.0260(16) 0.0254(16) 0.0122(14) 0.0089(13) 0.0120(13)
C9 0.0269(17) 0.042(2) 0.0243(16) 0.0155(16) 0.0114(14) 0.0130(15)
C10 0.0314(19) 0.0349(19) 0.0299(18) 0.0144(16) 0.0133(15) -0.0011(15)
C11 0.0274(18) 0.0193(16) 0.0370(19) 0.0077(14) 0.0130(15) 0.0036(14)
C12 0.0277(17) 0.0232(16) 0.0275(16) 0.0090(14) 0.0133(14) 0.0090(13)
C13 0.107(3) 0.042(2) 0.028(2) 0.017(2) 0.010(2) 0.0044(19)
C14 0.038(2) 0.032(2) 0.032(2) 0.0069(17) 0.0042(17) 0.0003(16)
C15 0.029(2) 0.067(3) 0.114(4) 0.008(2) 0.012(2) -0.041(3)
C16 0.046(2) 0.043(2) 0.060(2) 0.0283(19) 0.028(2) 0.017(2)
C17 0.029(2) 0.047(2) 0.068(2) 0.0168(19) -0.006(2) 0.010(2)
C18 0.044(2) 0.043(2) 0.060(2) 0.0173(19) 0.019(2) 0.030(2)

loop_
_atom_type_symbol
_atom_type_description
_atom_type_scat_dispersion_real
_atom_type_scat_dispersion_imag
_atom_type_scat_source
C C 0.003 0.002
;
International Tables for Crystallography
(1992, Vol. C, Tables 4.2.6.8 and 6.1.1.4)
;
H H 0.000 0.000
;
International Tables for Crystallography
(1992, Vol. C, Table 6.1.1.4)
;
P P 0.102 0.094
;
International Tables for Crystallography
(1992, Vol. C, Tables 4.2.6.8 and 6.1.1.4)
;
Pd Pd -0.999 1.007
;
International Tables for Crystallography
(1992, Vol. C, Tables 4.2.6.8 and 6.1.1.4)
;
Si Si 0.082 0.070
;
International Tables for Crystallography
(1992, Vol. C, Tables 4.2.6.8 and 6.1.1.4)
;

loop_
_geom_angle_atom_site_label_1
_geom_angle_atom_site_label_2
_geom_angle_atom_site_label_3
_geom_angle
_geom_angle_publ_flag
_geom_angle_site_symmetry_1
_geom_angle_site_symmetry_3
P1 Pd1 P2 101.26(3) yes . .
P1 Pd1 Si1 152.52(4) yes . .
P1 Pd1 Si1 102.04(3) yes . 2_766
P2 Pd1 Si1 99.00(3) yes . .
P2 Pd1 Si1 156.39(2) yes . 2_766
Si1 Pd1 Si1 60.51(2) yes . 2_766
Pd1 P1 C13 105.29(12) yes . .
Pd1 P1 C14 127.44(10) yes . .
Pd1 P1 C15 121.04(18) yes . .
C13 P1 C14 100.1(2) yes . .
C13 P1 C15 102.9(2) yes . .
C14 P1 C15 96.2(2) yes . .
Pd1 P2 C16 116.56(14) yes . .
Pd1 P2 C17 123.21(14) yes . .
Pd1 P2 C18 114.24(16) yes . .
C16 P2 C17 99.2(2) yes . .
C16 P2 C18 101.1(2) yes . .
C17 P2 C18 98.9(2) yes . .
Pd1 Si1 Pd1 119.49(3) yes . 2_766
Pd1 Si1 Si1 59.77(2) yes . 2_766
Pd1 Si1 C1 106.12(7) yes . .
Pd1 Si1 C7 110.33(9) yes . .
Pd1 Si1 Si1 59.72(3) yes 2_766 2_766
Pd1 Si1 C1 101.51(11) yes 2_766 .
Pd1 Si1 C7 108.39(9) yes 2_766 .
Si1 Si1 C1 118.27(11) yes 2_766 .
Si1 Si1 C7 131.14(11) yes 2_766 .
C1 Si1 C7 110.48(15) yes . .
Si1 C1 C2 121.6(2) yes . .
Si1 C1 C6 121.9(2) yes . .
C2 C1 C6 116.4(3) yes . .
C1 C2 C3 121.4(2) yes . .
C2 C3 C4 120.5(3) yes . .
C3 C4 C5 119.5(4) yes . .
C4 C5 C6 120.2(3) yes . .
C1 C6 C5 121.9(2) yes . .
Si1 C7 C8 119.6(2) yes . .
Si1 C7 C12 123.9(2) yes . .
C8 C7 C12 116.5(3) yes . .
C7 C8 C9 122.4(3) yes . .
C8 C9 C10 120.0(3) yes . .
C9 C10 C11 119.6(3) yes . .
C10 C11 C12 120.5(3) yes . .
C7 C12 C11 121.1(3) yes . .
C1 C2 H1 119.3 no . .
C3 C2 H1 119.3 no . .
C2 C3 H2 119.6 no . .
C4 C3 H2 119.8 no . .
C3 C4 H3 120.2 no . .
C5 C4 H3 120.3 no . .
C4 C5 H4 119.9 no . .
C6 C5 H4 119.8 no . .
C1 C6 H5 119.1 no . .
C5 C6 H5 119.0 no . .
C7 C8 H6 118.7 no . .
C9 C8 H6 118.9 no . .
C8 C9 H7 120.0 no . .
C10 C9 H7 120.1 no . .
C9 C10 H8 120.2 no . .
C11 C10 H8 120.2 no . .
C10 C11 H9 119.7 no . .
C12 C11 H9 119.7 no . .
C7 C12 H10 119.5 no . .
C11 C12 H10 119.4 no . .
P1 C13 H11 109.4 no . .
P1 C13 H12 109.6 no . .
P1 C13 H13 109.6 no . .
H11 C13 H12 109.2 no . .
H11 C13 H13 109.4 no . .
H12 C13 H13 109.6 no . .
P1 C14 H14 109.3 no . .
P1 C14 H15 109.5 no . .
P1 C14 H16 109.5 no . .
H14 C14 H15 109.4 no . .
H14 C14 H16 109.4 no . .
H15 C14 H16 109.7 no . .
P1 C15 H17 109.6 no . .
P1 C15 H18 109.4 no . .
P1 C15 H19 109.6 no . .
H17 C15 H18 109.3 no . .
H17 C15 H19 109.6 no . .
H18 C15 H19 109.3 no . .
P2 C16 H20 109.5 no . .
P2 C16 H21 109.5 no . .
P2 C16 H22 109.4 no . .
H20 C16 H21 109.5 no . .
H20 C16 H22 109.5 no . .
H21 C16 H22 109.4 no . .
P2 C17 H23 109.5 no . .
P2 C17 H24 109.5 no . .
P2 C17 H25 109.4 no . .
H23 C17 H24 109.5 no . .
H23 C17 H25 109.5 no . .
H24 C17 H25 109.4 no . .
P2 C18 H26 109.5 no . .
P2 C18 H27 109.6 no . .
P2 C18 H28 109.4 no . .
H26 C18 H27 109.7 no . .
H26 C18 H28 109.3 no . .
H27 C18 H28 109.3 no . .

loop_
_geom_bond_atom_site_label_1
_geom_bond_atom_site_label_2
_geom_bond_distance
_geom_bond_publ_flag
_geom_bond_site_symmetry_2
Pd1 P1 2.3792(7) yes .
Pd1 P2 2.3889(11) yes .
Pd1 Si1 2.4086(7) yes .
Pd1 Si1 2.4098(9) yes 2_766
P1 C13 1.810(5) yes .
P1 C14 1.828(4) yes .
P1 C15 1.815(4) yes .
P2 C16 1.832(4) yes .
P2 C17 1.829(3) yes .
P2 C18 1.816(4) yes .
Si1 Si1 2.4276(12) yes 2_766
Si1 C1 1.905(3) yes .
Si1 C7 1.887(3) yes .
C1 C2 1.399(4) yes .
C1 C6 1.394(4) yes .
C2 C3 1.386(6) yes .
C3 C4 1.374(4) yes .
C4 C5 1.368(4) yes .
C5 C6 1.390(6) yes .
C7 C8 1.404(5) yes .
C7 C12 1.402(4) yes .
C8 C9 1.375(5) yes .
C9 C10 1.389(5) yes .
C10 C11 1.369(5) yes .
C11 C12 1.401(5) yes .
C2 H1 0.949 no .
C3 H2 0.949 no .
C4 H3 0.950 no .
C5 H4 0.950 no .
C6 H5 0.949 no .
C8 H6 0.949 no .
C9 H7 0.949 no .
C10 H8 0.949 no .
C11 H9 0.950 no .
C12 H10 0.950 no .
C13 H11 0.983 no .
C13 H12 0.980 no .
C13 H13 0.978 no .
C14 H14 0.982 no .
C14 H15 0.979 no .
C14 H16 0.978 no .
C15 H17 0.979 no .
C15 H18 0.982 no .
C15 H19 0.979 no .
C16 H20 0.979 no .
C16 H21 0.980 no .
C16 H22 0.980 no .
C17 H23 0.979 no .
C17 H24 0.979 no .
C17 H25 0.980 no .
C18 H26 0.979 no .
C18 H27 0.979 no .
C18 H28 0.982 no .
